data_4323071
loop_
_publ_author_name
'Alexander J. Blake'
'Robert O. Gould'
'Wan-Sheung Li'
'Vito Lippolis'
'Simon Parsons'
'Christian Radek'
'Martin Schr\"oder'

_publ_section_title
;
 Silver-Thioether Crown Complexes as Templates for the Synthesis of
 Extended Polyiodide Networks: Synthesis and X-ray Crystal Structures of
 [Ag2([15]aneS5)2]I12, [Ag([18]aneS6)]I7, [Ag([18]aneS6)]I3, and
 [Ag([9]aneS3)2]I5
;
_journal_name_full 'Inorganic Chemistry'
_journal_page_first 5070
_journal_page_last 5077
_journal_paper_doi 10.1021/ic980413p
_journal_volume 37
_journal_year 1998
_chemical_formula_sum 'C12 H24 Ag I7 S6'
_chemical_formula_weight 1356.84
_chemical_name_systematic
; 
 ? 
;
_space_group_IT_number 166
_symmetry_cell_setting 'rhombohedral on R axes'
_symmetry_space_group_name_Hall '-P 3* 2'
_symmetry_space_group_name_H-M 'R -3 m :R'
_atom_sites_solution_hydrogens geom
_atom_sites_solution_primary direct
_atom_sites_solution_secondary difmap
_audit_creation_method SHELXL
_cell_angle_alpha 103.79(2)
_cell_angle_beta 103.79(2)
_cell_angle_gamma 103.79(2)
_cell_formula_units_Z 1
_cell_length_a 9.458(4)
_cell_length_b 9.458(4)
_cell_length_c 9.458(4)
_cell_measurement_reflns_used 18
_cell_measurement_temperature 150(2)
_cell_measurement_theta_max 16
_cell_measurement_theta_min 15
_cell_volume 757.9(6)
_computing_cell_refinement DIF4
_computing_data_collection 'DIF4 (Stoe & Cie, 1992a)'
_computing_data_reduction 'REDU4 (Stoe & Cie, 1992b)'
_computing_molecular_graphics 'SHELXTL/PC (Sheldrick, 1994)'
_computing_publication_material SHELXL-93
_computing_structure_refinement 'SHELXL-93 (Sheldrick, 1993)'
_computing_structure_solution 'SHELXS-86 (Sheldrick, 1990)'
_diffrn_ambient_temperature 150(2)
_diffrn_measurement_device_type 'Stoe Stadi-4 four-circle'
_diffrn_measurement_method omega/2theta
_diffrn_radiation_monochromator graphite
_diffrn_radiation_source 'fine-focus sealed tube'
_diffrn_radiation_type MoKa
_diffrn_radiation_wavelength 0.71073
_diffrn_reflns_av_R_equivalents 0.0596
_diffrn_reflns_av_sigmaI/netI 0.0434
_diffrn_reflns_limit_h_max 9
_diffrn_reflns_limit_h_min -10
_diffrn_reflns_limit_k_max 4
_diffrn_reflns_limit_k_min -10
_diffrn_reflns_limit_l_max 9
_diffrn_reflns_limit_l_min -10
_diffrn_reflns_number 1332
_diffrn_reflns_theta_max 22.49
_diffrn_reflns_theta_min 2.74
_diffrn_standards_decay_% 0
_diffrn_standards_interval_time 60
_diffrn_standards_number 3
_exptl_absorpt_coefficient_mu 8.207
_exptl_absorpt_correction_T_max 0.368
_exptl_absorpt_correction_T_min 0.299
_exptl_absorpt_correction_type 'psi scans'
_exptl_crystal_density_diffrn 2.972
_exptl_crystal_density_meas ?
_exptl_crystal_F_000 610
_exptl_crystal_size_max 0.23
_exptl_crystal_size_mid 0.15
_exptl_crystal_size_min 0.12
_refine_diff_density_max 0.41
_refine_diff_density_min -1.07
_refine_diff_density_rms 0.11
_refine_ls_extinction_coef 0.0021(2)
_refine_ls_extinction_expression Fc^*^=kFc[1+0.001xFc^2^l^3^/sin(2q)]^-1/4^
_refine_ls_extinction_method SHELXL
_refine_ls_goodness_of_fit_all 1.112
_refine_ls_goodness_of_fit_obs 1.120
_refine_ls_hydrogen_treatment 'riding model'
_refine_ls_matrix_type full
_refine_ls_number_parameters 37
_refine_ls_number_reflns 380
_refine_ls_number_restraints 2
_refine_ls_restrained_S_all 1.328
_refine_ls_restrained_S_obs 1.120
_refine_ls_R_factor_all 0.0206
_refine_ls_R_factor_obs 0.0192
_refine_ls_shift/esd_max 0.001
_refine_ls_shift/esd_mean 0.000
_refine_ls_structure_factor_coef Fsqd
_refine_ls_weighting_details 'w=1/[s^2^(Fo^2^)+0.956P] where P=(Fo^2^+2Fc^2^)/3'
_refine_ls_weighting_scheme calc
_refine_ls_wR_factor_all 0.0390
_refine_ls_wR_factor_obs 0.0334
_reflns_number_observed 368
_reflns_number_total 383
_reflns_observed_criterion >2sigma(I)
_cod_data_source_file ic980413p_2.cif
_cod_data_source_block s6agi3
_cod_depositor_comments
;
The following automatic conversions were performed:

'_geom_bond_publ_flag' value 'Yes' changed to 'yes' according to the
built-in table from CIF Core dictionary named 'cif_core.dic' version
2.4.1 from 2010-06-29 (7 times).

'_geom_angle_publ_flag' value 'Yes'
changed to 'yes' according to the built-in table from CIF Core
dictionary named 'cif_core.dic' version 2.4.1 from 2010-06-29 (9
times).

'_geom_torsion_publ_flag' value 'Yes' changed to 'yes'
according to the built-in table from CIF Core dictionary named
'cif_core.dic' version 2.4.1 from 2010-06-29 (4 times).

Automatic conversion script
Id: cif_fix_values 1673 2011-04-08 12:14:43Z adriana 

The following automatic conversions were performed:

'_exptl_crystal_density_meas' value 'not measured' was changed to '?'
- the value is perceived as not measured.

Automatic conversion script
Id: cif_fix_values 3008 2015-01-20 13:52:24Z robertas 

The following automatic conversions were performed:

'_refine_ls_weighting_scheme' value 'calc w=1/[s^2^(Fo^2^)+0.956P]
where P=(Fo^2^+2Fc^2^)/3' was changed to 'calc'. New tag
'_refine_ls_weighting_details' was created. The value of the new tag
was set to 'w=1/[s^2^(Fo^2^)+0.956P] where P=(Fo^2^+2Fc^2^)/3'.

Automatic conversion script
Id: cif_fix_values 3143 2015-03-26 13:38:13Z robertas 
;
_cod_original_cell_volume 758.0(6)
_cod_original_sg_symbol_H-M 'R -3 m'
_cod_database_code 4323071

loop_
_symmetry_equiv_pos_as_xyz
'x, y, z'
'z, x, y'
'y, z, x'
'-y, -x, -z'
'-x, -z, -y'
'-z, -y, -x'
'-x, -y, -z'
'-z, -x, -y'
'-y, -z, -x'
'y, x, z'
'x, z, y'
'z, y, x'

loop_
_atom_site_aniso_label
_atom_site_aniso_U_11
_atom_site_aniso_U_22
_atom_site_aniso_U_33
_atom_site_aniso_U_23
_atom_site_aniso_U_13
_atom_site_aniso_U_12
I1 0.0356(3) 0.0356(3) 0.0356(3) 0.0216(3) 0.0216(3) 0.0216(3)
I2 0.0307(2) 0.0256(2) 0.0307(2) 0.00914(13) 0.0122(2) 0.00914(13)
Ag 0.0522(4) 0.0522(4) 0.0522(4) 0.0381(5) 0.0381(5) 0.0381(5)
S1 0.0368(5) 0.0254(8) 0.0368(5) 0.0114(5) 0.0170(6) 0.0114(5)
C2 0.031(6) 0.021(5) 0.030(5) -0.001(4) 0.014(5) 0.015(4)
C9 0.081(9) 0.051(7) 0.056(8) 0.036(6) 0.029(7) 0.038(7)

loop_
_atom_site_label
_atom_site_type_symbol
_atom_site_fract_x
_atom_site_fract_y
_atom_site_fract_z
_atom_site_U_iso_or_equiv
_atom_site_thermal_displace_type
_atom_site_occupancy
_atom_site_calc_flag
_atom_site_refinement_flags
_atom_site_disorder_group
I1 I 0.0000 0.0000 0.0000 0.0298(2) Uani 1 d S .
I2 I 0.00731(3) 0.35825(4) 0.00731(3) 0.0284(2) Uani 1 d S .
Ag Ag 0.5000 0.5000 0.5000 0.0400(3) Uani 1 d S .
S1 S 0.50944(13) 0.7955(2) 0.50944(13) 0.0313(4) Uani 1 d S .
C2 C 0.3337(8) 0.8084(9) 0.5456(12) 0.027(2) Uani 0.50 d PD 1
H2A H 0.3486(8) 0.8261(9) 0.6564(12) 0.032 Uiso 0.50 calc PR 1
H2B H 0.3125(8) 0.8989(9) 0.5212(12) 0.032 Uiso 0.50 calc PR 1
C9 C 0.4544(18) 0.7763(17) 0.3068(14) 0.055(3) Uani 0.50 d PD 2
H9A H 0.3438(18) 0.7189(17) 0.2593(14) 0.065 Uiso 0.50 calc PR 2
H9B H 0.4710(18) 0.8795(17) 0.2945(14) 0.065 Uiso 0.50 calc PR 2

loop_
_atom_type_symbol
_atom_type_description
_atom_type_scat_dispersion_real
_atom_type_scat_dispersion_imag
_atom_type_scat_source
C C 0.0033 0.0016 'International Tables Vol C Tables 4.2.6.8 and 6.1.1.4'
H H 0.0000 0.0000 'International Tables Vol C Tables 4.2.6.8 and 6.1.1.4'
S S 0.1246 0.1234 'International Tables Vol C Tables 4.2.6.8 and 6.1.1.4'
Ag Ag -0.8971 1.1015 'International Tables Vol C Tables 4.2.6.8 and 6.1.1.4'
I I -0.4742 1.8119 'International Tables Vol C Tables 4.2.6.8 and 6.1.1.4'

loop_
_geom_angle_atom_site_label_1
_geom_angle_atom_site_label_2
_geom_angle_atom_site_label_3
_geom_angle
_geom_angle_site_symmetry_1
_geom_angle_site_symmetry_3
_geom_angle_publ_flag
I2 I1 I2 77.81(2) . 9 yes
I2 I1 I2 180.0 . 7 ?
I2 I1 I2 102.19(2) 9 7 ?
I2 I1 I2 102.19(2) . 2 ?
I2 I1 I2 77.81(2) 9 2 ?
I2 I1 I2 77.81(2) 7 2 ?
I2 I1 I2 77.81(2) . 8 ?
I2 I1 I2 102.19(2) 9 8 ?
I2 I1 I2 102.19(2) 7 8 ?
I2 I1 I2 180.0 2 8 ?
I2 I1 I2 102.19(2) . 3 ?
I2 I1 I2 180.0 9 3 ?
I2 I1 I2 77.81(2) 7 3 ?
I2 I1 I2 102.19(2) 2 3 ?
I2 I1 I2 77.81(2) 8 3 ?
I2 I2 I1 175.38(2) 7_565 . yes
S1 Ag S1 78.76(4) 4_666 . yes
S1 Ag S1 101.24(4) 4_666 5_666 ?
S1 Ag S1 78.76(4) . 5_666 ?
S1 Ag S1 180.0 4_666 3 ?
S1 Ag S1 101.24(4) . 3 ?
S1 Ag S1 78.76(4) 5_666 3 ?
S1 Ag S1 101.24(4) 4_666 7_666 ?
S1 Ag S1 180.0 . 7_666 ?
S1 Ag S1 101.24(4) 5_666 7_666 ?
S1 Ag S1 78.76(4) 3 7_666 ?
S1 Ag S1 78.76(4) 4_666 2 ?
S1 Ag S1 101.24(4) . 2 ?
S1 Ag S1 180.0 5_666 2 ?
S1 Ag S1 101.24(4) 3 2 ?
S1 Ag S1 78.76(4) 7_666 2 ?
C2 S1 C2 122.3(8) 12 . yes
C9 S1 C9 74.5(8) 12 . yes
C2 S1 Ag 103.1(3) 12 . yes
C2 S1 Ag 103.1(3) . . ?
C9 S1 Ag 101.1(4) 12 . ?
C9 S1 Ag 101.1(4) . . yes
C2 C2 S1 115.1(5) 4_666 . yes
C9 C9 S1 112.1(9) 5_666 . yes

loop_
_geom_bond_atom_site_label_1
_geom_bond_atom_site_label_2
_geom_bond_distance
_geom_bond_site_symmetry_2
_geom_bond_publ_flag
I1 I2 3.3564(15) . yes
I1 I2 3.3565(15) 9 ?
I1 I2 3.3565(15) 7 ?
I1 I2 3.3565(15) 2 ?
I1 I2 3.3565(15) 8 ?
I1 I2 3.3565(15) 3 ?
I2 I2 2.7519(14) 7_565 yes
Ag S1 2.754(2) 4_666 ?
Ag S1 2.754(2) . yes
Ag S1 2.754(2) 5_666 ?
Ag S1 2.754(2) 3 ?
Ag S1 2.754(2) 7_666 ?
Ag S1 2.754(2) 2 ?
S1 C2 1.801(9) 12 ?
S1 C2 1.801(9) . yes
S1 C9 1.815(12) 12 ?
S1 C9 1.815(12) . yes
C2 C2 1.546(12) 4_666 yes
C9 C9 1.526(14) 5_666 yes

loop_
_geom_torsion_atom_site_label_1
_geom_torsion_atom_site_label_2
_geom_torsion_atom_site_label_3
_geom_torsion_atom_site_label_4
_geom_torsion
_geom_torsion_site_symmetry_1
_geom_torsion_site_symmetry_2
_geom_torsion_site_symmetry_3
_geom_torsion_site_symmetry_4
_geom_torsion_publ_flag
S1 C9 C9 S1 71.3(20) 5_666 5_666 . . yes
C9 C9 S1 C2 -154.3(14) 5_666 . . . yes
C9 S1 C2 C2 61.7(9) . . . 4_666 yes
S1 C2 C2 S1 61.0(16) . . 4_666 4_666 yes
